data_7117467
loop_
_publ_author_name
'Cong-Shuai Wang'
'Ren-Yi Zhu'
'Yu-Chen Zhang'
'Feng Shi'

_publ_section_title
;
 Catalytic chemoselective [3+3] cycloadditions of azomethine ylides with
 quinone monoimides leading to the construction of a dihydrobenzoxazine
 scaffold
;
_journal_name_full Chem.Commun.
_journal_page_first 11798
_journal_paper_doi 10.1039/C5cc03341A
_journal_volume 51
_journal_year 2015
_chemical_formula_moiety 'C28 H21 Cl2 N3 O7 S'
_chemical_formula_sum 'C28 H21 Cl2 N3 O7 S'
_chemical_formula_weight 614.44
_chemical_name_systematic
;
 ?
;
_space_group_crystal_system triclinic
_space_group_IT_number 2
_space_group_name_Hall '-P 1'
_space_group_name_H-M_alt 'P -1'
_symmetry_space_group_name_Hall '-P 1'
_symmetry_space_group_name_H-M 'P -1'
_atom_sites_solution_hydrogens mixed
_atom_sites_solution_primary iterative
_audit_creation_date 2015-06-03
_audit_creation_method
;
Olex2 1.2
(compiled 2015.01.26 svn.r3150 for OlexSys, GUI svn.r4998)
;
_audit_update_record
;
2015-06-03 deposited with the CCDC.
2015-06-10 downloaded from the CCDC.
;
_cell_angle_alpha 80.3987(13)
_cell_angle_beta 85.8752(13)
_cell_angle_gamma 78.3825(13)
_cell_formula_units_Z 2
_cell_length_a 8.4575(2)
_cell_length_b 12.5061(3)
_cell_length_c 13.4396(3)
_cell_measurement_reflns_used 7129
_cell_measurement_temperature 173.1500
_cell_measurement_theta_max 25.023
_cell_measurement_theta_min 2.7845
_cell_volume 1371.80(6)
_computing_cell_refinement 'SAINT v7.68A (Bruker, 2009)'
_computing_data_collection 'CrystalClear (Rigaku Inc., 2007)'
_computing_data_reduction 'SAINT v7.68A (Bruker, 2009)'
_computing_molecular_graphics 'Olex2 (Dolomanov et al., 2009)'
_computing_publication_material 'Olex2 (Dolomanov et al., 2009)'
_computing_structure_refinement 'XL (Sheldrick, 2008)'
_computing_structure_solution
;
????
;
_diffrn_ambient_temperature 173.1500
_diffrn_detector_area_resol_mean 28.5714
_diffrn_measured_fraction_theta_full 0.997
_diffrn_measured_fraction_theta_max 0.989
_diffrn_measurement_details
;
scan:
    Number of images: 340
               Slice: -110.0000 - 60.0000
         Image width: 0.5000
            Exp time: 16.0000
       Rotation axis: Omega
               Omega: 0.0000
                 Chi: 45.0000
                 Phi: 270.0000
                 XTD: 45.3038
              2theta: -20.1830
;
_diffrn_measurement_device
;
Saturn724+ (2x2 bin mode)
;
_diffrn_measurement_device_details
;
AFC10: Fixed Chi 2 circle
;
_diffrn_measurement_method dtprofit.ref
_diffrn_orient_matrix_type d*Trek
_diffrn_orient_matrix_UB_11 -0.0416
_diffrn_orient_matrix_UB_12 -0.0191
_diffrn_orient_matrix_UB_13 0.0361
_diffrn_orient_matrix_UB_21 0.0301
_diffrn_orient_matrix_UB_22 -0.0492
_diffrn_orient_matrix_UB_23 0.0086
_diffrn_orient_matrix_UB_31 0.0196
_diffrn_orient_matrix_UB_32 0.0176
_diffrn_orient_matrix_UB_33 0.0318
_diffrn_radiation_detector CCD
_diffrn_radiation_monochromator Confocal
_diffrn_radiation_type MoK\a
_diffrn_radiation_wavelength 0.71073
_diffrn_reflns_av_R_equivalents 0.0269
_diffrn_reflns_av_unetI/netI 0.0314
_diffrn_reflns_laue_measured_fraction_full 0.997
_diffrn_reflns_laue_measured_fraction_max 0.989
_diffrn_reflns_limit_h_max 10
_diffrn_reflns_limit_h_min -10
_diffrn_reflns_limit_k_max 14
_diffrn_reflns_limit_k_min -16
_diffrn_reflns_limit_l_max 17
_diffrn_reflns_limit_l_min -15
_diffrn_reflns_number 23016
_diffrn_reflns_point_group_measured_fraction_full 0.997
_diffrn_reflns_point_group_measured_fraction_max 0.989
_diffrn_reflns_theta_full 26.000
_diffrn_reflns_theta_max 27.533
_diffrn_reflns_theta_min 2.096
_diffrn_source 'Rotating Anode'
_diffrn_source_current 24.0000
_diffrn_source_power 1.2000
_diffrn_source_voltage 50.0000
_exptl_absorpt_coefficient_mu 0.366
_exptl_absorpt_correction_T_max 0.7456
_exptl_absorpt_correction_T_min 0.6233
_exptl_absorpt_correction_type multi-scan
_exptl_absorpt_process_details
;
SADABS-2008/1 (Bruker,2008) was used for absorption correction.
wR2(int) was 0.0616 before and 0.0396 after correction.
The Ratio of minimum to maximum transmission is 0.8360.
The \l/2 correction factor is 0.0015.
;
_exptl_crystal_colour Colorless
_exptl_crystal_density_diffrn 1.488
_exptl_crystal_description Prism
_exptl_crystal_F_000 632
_exptl_crystal_size_max 0.39
_exptl_crystal_size_mid 0.32
_exptl_crystal_size_min 0.3
_refine_diff_density_max 0.496
_refine_diff_density_min -0.548
_refine_diff_density_rms 0.048
_refine_ls_extinction_coef .
_refine_ls_extinction_method none
_refine_ls_goodness_of_fit_ref 1.045
_refine_ls_hydrogen_treatment constr
_refine_ls_matrix_type full
_refine_ls_number_parameters 371
_refine_ls_number_reflns 6251
_refine_ls_number_restraints 0
_refine_ls_restrained_S_all 1.045
_refine_ls_R_factor_all 0.0809
_refine_ls_R_factor_gt 0.0497
_refine_ls_shift/su_max 0.003
_refine_ls_shift/su_mean 0.000
_refine_ls_structure_factor_coef Fsqd
_refine_ls_weighting_details 'w=1/[\s^2^(Fo^2^)+(0.0732P)^2^+0.4324P] where P=(Fo^2^+2Fc^2^)/3'
_refine_ls_weighting_scheme calc
_refine_ls_wR_factor_gt 0.1327
_refine_ls_wR_factor_ref 0.1534
_reflns_Friedel_coverage 0.000
_reflns_friedel_fraction_full .
_reflns_friedel_fraction_max .
_reflns_number_gt 4170
_reflns_number_total 6251
_reflns_threshold_expression 'I > 2\s(I)'
_cod_data_source_file c5cc03341a2.cif
_cod_data_source_block sf20150601_zry_0m
_cod_database_code 7117467
_shelxl_version_number 2014-3
_shelx_space_group_comment
;
The symmetry employed for this shelxl refinement is uniquely defined
by the following loop, which should always be used as a source of
symmetry information in preference to the above space-group names.
They are only intended as comments.
;
_diffrn_number_total 2330
_olex2_refinement_description
;
1. Fixed Uiso
 At 1.2 times of:
  All C(H) groups, All N(H) groups
 At 1.5 times of:
  All C(H,H,H) groups
2.a Riding coordinates:
 N1(H1)
2.b Ternary CH refined with riding coordinates:
 C8(H8)
2.c Aromatic/amide H refined with riding coordinates:
 N2(H2), C3(H3), C5(H5), C6(H6), C12(H12), C13(H13), C15(H15), C16(H16),
 C18(H18), C19(H19), C21(H21), C22(H22), C24(H24), C25(H25), C27(H27), C28(H28)
2.d Idealised Me refined as rotating group:
 C10(H10A,H10B,H10C)
;
_olex2_submission_special_instructions 'No special instructions were received'

loop_
_space_group_symop_operation_xyz
'x, y, z'
'-x, -y, -z'

loop_
_atom_site_label
_atom_site_type_symbol
_atom_site_fract_x
_atom_site_fract_y
_atom_site_fract_z
_atom_site_U_iso_or_equiv
_atom_site_adp_type
_atom_site_occupancy
_atom_site_site_symmetry_order
_atom_site_calc_flag
_atom_site_refinement_flags_posn
_atom_site_refinement_flags_adp
_atom_site_refinement_flags_occupancy
_atom_site_disorder_assembly
_atom_site_disorder_group
Cl1 Cl -0.32118(9) -0.60471(7) 1.01276(7) 0.0833(3) Uani 1 1 d . . . . .
Cl2 Cl -0.41633(11) -0.21170(8) 1.02801(7) 0.0884(3) Uani 1 1 d . . . . .
S1 S 0.11748(8) 0.02014(5) 0.79534(6) 0.0557(2) Uani 1 1 d . . . . .
O1 O 0.45623(19) -0.48581(13) 0.71926(15) 0.0543(4) Uani 1 1 d . . . . .
O2 O 0.0756(2) -0.39547(16) 0.49535(13) 0.0593(5) Uani 1 1 d . . . . .
O3 O -0.1203(2) -0.32230(14) 0.59811(13) 0.0557(5) Uani 1 1 d . . . . .
O4 O 0.2589(2) -0.00480(17) 0.85265(17) 0.0719(6) Uani 1 1 d . . . . .
O5 O 0.0478(2) 0.13193(14) 0.75669(17) 0.0731(6) Uani 1 1 d . . . . .
O6 O 0.8544(3) -0.9633(2) 0.5543(2) 0.0968(8) Uani 1 1 d . . . . .
O7 O 0.6593(5) -1.0399(3) 0.6055(4) 0.194(2) Uani 1 1 d . . . . .
N1 N 0.2306(2) -0.52772(15) 0.64775(16) 0.0463(5) Uani 1 1 d . . . . .
H1 H 0.1853 -0.5798 0.6360 0.056 Uiso 1 1 d R . . . .
N2 N 0.1597(2) -0.04211(16) 0.69624(17) 0.0517(5) Uani 1 1 d . . . . .
H2 H 0.1386 -0.0054 0.6371 0.062 Uiso 1 1 calc R . . . .
N3 N 0.7190(3) -0.9602(2) 0.5901(2) 0.0832(8) Uani 1 1 d . . . . .
C1 C 0.1146(2) -0.43174(17) 0.67463(17) 0.0394(5) Uani 1 1 d . . . . .
C2 C 0.2091(2) -0.34605(18) 0.69694(17) 0.0392(5) Uani 1 1 d . . . . .
C3 C 0.1406(3) -0.23386(18) 0.69283(17) 0.0418(5) Uani 1 1 d . . . . .
H3 H 0.0314 -0.2098 0.6804 0.050 Uiso 1 1 calc R . . . .
C4 C 0.2321(3) -0.15814(19) 0.70683(18) 0.0456(5) Uani 1 1 d . . . . .
C5 C 0.3942(3) -0.1932(2) 0.7274(2) 0.0552(7) Uani 1 1 d . . . . .
H5 H 0.4557 -0.1424 0.7374 0.066 Uiso 1 1 calc R . . . .
C6 C 0.4643(3) -0.3033(2) 0.7329(2) 0.0546(6) Uani 1 1 d . . . . .
H6 H 0.5727 -0.3270 0.7476 0.066 Uiso 1 1 calc R . . . .
C7 C 0.3730(3) -0.37909(18) 0.71642(18) 0.0439(5) Uani 1 1 d . . . . .
C8 C 0.3564(3) -0.56523(19) 0.7161(2) 0.0490(6) Uani 1 1 d . . . . .
H8 H 0.3086 -0.5836 0.7839 0.059 Uiso 1 1 calc R . . . .
C9 C 0.0221(3) -0.38262(18) 0.57828(18) 0.0428(5) Uani 1 1 d . . . . .
C10 C -0.2130(4) -0.2662(3) 0.5109(2) 0.0733(9) Uani 1 1 d . . . . .
H10A H -0.2049 -0.3152 0.4621 0.110 Uiso 1 1 calc GR . . . .
H10B H -0.1711 -0.2018 0.4813 0.110 Uiso 1 1 calc GR . . . .
H10C H -0.3242 -0.2446 0.5319 0.110 Uiso 1 1 calc GR . . . .
C11 C 0.0007(2) -0.47051(18) 0.76085(17) 0.0397(5) Uani 1 1 d . . . . .
C12 C -0.0487(3) -0.4150(2) 0.8410(2) 0.0543(6) Uani 1 1 d . . . . .
H12 H -0.0134 -0.3498 0.8440 0.065 Uiso 1 1 calc R . . . .
C13 C -0.1506(3) -0.4551(2) 0.9176(2) 0.0620(7) Uani 1 1 d . . . . .
H13 H -0.1835 -0.4170 0.9717 0.074 Uiso 1 1 calc R . . . .
C14 C -0.2024(3) -0.5508(2) 0.9130(2) 0.0537(6) Uani 1 1 d . . . . .
C15 C -0.1564(3) -0.6070(2) 0.8334(2) 0.0605(7) Uani 1 1 d . . . . .
H15 H -0.1927 -0.6718 0.8306 0.073 Uiso 1 1 calc R . . . .
C16 C -0.0559(3) -0.5667(2) 0.7571(2) 0.0540(6) Uani 1 1 d . . . . .
H16 H -0.0255 -0.6044 0.7026 0.065 Uiso 1 1 calc R . . . .
C17 C 0.4622(3) -0.66933(19) 0.68636(19) 0.0450(5) Uani 1 1 d . . . . .
C18 C 0.3989(3) -0.76448(19) 0.7043(2) 0.0499(6) Uani 1 1 d . . . . .
H18 H 0.2996 -0.7641 0.7389 0.060 Uiso 1 1 calc R . . . .
C19 C 0.4808(3) -0.8599(2) 0.6717(2) 0.0547(6) Uani 1 1 d . . . . .
H19 H 0.4376 -0.9238 0.6831 0.066 Uiso 1 1 calc R . . . .
C20 C 0.6286(3) -0.8582(2) 0.6218(2) 0.0524(6) Uani 1 1 d . . . . .
C21 C 0.6960(3) -0.7662(2) 0.6046(2) 0.0615(7) Uani 1 1 d . . . . .
H21 H 0.7968 -0.7677 0.5717 0.074 Uiso 1 1 calc R . . . .
C22 C 0.6115(3) -0.6704(2) 0.6373(2) 0.0571(7) Uani 1 1 d . . . . .
H22 H 0.6555 -0.6068 0.6261 0.069 Uiso 1 1 calc R . . . .
C23 C -0.0328(3) -0.04068(19) 0.86748(19) 0.0491(6) Uani 1 1 d . . . . .
C24 C -0.1942(3) 0.0033(2) 0.8510(2) 0.0599(7) Uani 1 1 d . . . . .
H24 H -0.2228 0.0685 0.8060 0.072 Uiso 1 1 calc R . . . .
C25 C -0.3127(3) -0.0487(2) 0.9006(2) 0.0631(7) Uani 1 1 d . . . . .
H25 H -0.4212 -0.0198 0.8890 0.076 Uiso 1 1 calc R . . . .
C26 C -0.2679(3) -0.1438(2) 0.9673(2) 0.0579(7) Uani 1 1 d . . . . .
C27 C -0.1079(4) -0.1869(2) 0.9871(2) 0.0619(7) Uani 1 1 d . . . . .
H27 H -0.0802 -0.2503 1.0343 0.074 Uiso 1 1 calc R . . . .
C28 C 0.0105(3) -0.1354(2) 0.9366(2) 0.0569(7) Uani 1 1 d . . . . .
H28 H 0.1188 -0.1642 0.9489 0.068 Uiso 1 1 calc R . . . .

loop_
_atom_site_aniso_label
_atom_site_aniso_U_11
_atom_site_aniso_U_22
_atom_site_aniso_U_33
_atom_site_aniso_U_23
_atom_site_aniso_U_13
_atom_site_aniso_U_12
Cl1 0.0691(5) 0.0731(5) 0.0955(6) 0.0104(4) 0.0249(4) -0.0143(4)
Cl2 0.0857(6) 0.0814(6) 0.0972(7) -0.0138(5) 0.0264(5) -0.0249(4)
S1 0.0575(4) 0.0398(3) 0.0760(5) -0.0244(3) -0.0001(3) -0.0127(3)
O1 0.0432(8) 0.0404(9) 0.0822(13) -0.0192(8) -0.0121(8) -0.0037(7)
O2 0.0621(10) 0.0691(12) 0.0470(11) -0.0114(9) 0.0026(8) -0.0133(9)
O3 0.0556(10) 0.0555(10) 0.0535(11) -0.0185(8) -0.0138(8) 0.0076(8)
O4 0.0606(11) 0.0741(13) 0.0936(15) -0.0406(12) -0.0094(10) -0.0182(10)
O5 0.0826(13) 0.0348(10) 0.1042(16) -0.0209(10) 0.0086(12) -0.0127(9)
O6 0.0744(14) 0.0942(17) 0.1117(19) -0.0363(14) 0.0249(13) 0.0147(12)
O7 0.180(3) 0.0707(18) 0.343(6) -0.103(3) 0.153(4) -0.048(2)
N1 0.0415(10) 0.0362(10) 0.0658(13) -0.0224(9) -0.0062(9) -0.0052(8)
N2 0.0646(12) 0.0335(10) 0.0582(13) -0.0093(9) 0.0025(10) -0.0117(9)
N3 0.0856(18) 0.0551(16) 0.102(2) -0.0250(15) 0.0320(16) 0.0002(14)
C1 0.0373(10) 0.0356(11) 0.0473(13) -0.0144(10) -0.0032(9) -0.0047(8)
C2 0.0420(11) 0.0370(11) 0.0412(12) -0.0121(9) 0.0013(9) -0.0099(9)
C3 0.0428(11) 0.0390(12) 0.0455(13) -0.0138(10) -0.0005(9) -0.0070(9)
C4 0.0520(13) 0.0370(12) 0.0503(14) -0.0135(10) 0.0038(10) -0.0106(10)
C5 0.0504(13) 0.0460(14) 0.0770(19) -0.0203(13) 0.0027(12) -0.0208(11)
C6 0.0419(12) 0.0508(15) 0.0764(19) -0.0196(13) -0.0048(12) -0.0122(10)
C7 0.0445(12) 0.0377(12) 0.0512(14) -0.0133(10) -0.0023(10) -0.0067(9)
C8 0.0460(12) 0.0401(13) 0.0621(16) -0.0133(11) -0.0016(11) -0.0071(10)
C9 0.0475(12) 0.0378(12) 0.0473(14) -0.0129(10) -0.0021(10) -0.0133(9)
C10 0.081(2) 0.0637(18) 0.071(2) -0.0168(15) -0.0344(16) 0.0122(15)
C11 0.0373(10) 0.0357(11) 0.0471(13) -0.0080(9) -0.0056(9) -0.0066(8)
C12 0.0624(15) 0.0401(13) 0.0630(17) -0.0160(12) 0.0118(12) -0.0145(11)
C13 0.0686(16) 0.0519(16) 0.0645(18) -0.0165(13) 0.0189(13) -0.0109(13)
C14 0.0423(12) 0.0475(14) 0.0653(17) 0.0043(12) 0.0018(11) -0.0068(10)
C15 0.0652(16) 0.0526(15) 0.0696(19) -0.0066(14) -0.0037(14) -0.0274(13)
C16 0.0633(15) 0.0514(15) 0.0549(16) -0.0160(12) -0.0010(12) -0.0230(12)
C17 0.0417(11) 0.0378(12) 0.0543(15) -0.0078(10) -0.0052(10) -0.0032(9)
C18 0.0423(12) 0.0409(13) 0.0647(16) -0.0089(11) 0.0046(11) -0.0053(10)
C19 0.0539(14) 0.0372(13) 0.0709(18) -0.0089(12) 0.0069(12) -0.0066(10)
C20 0.0536(14) 0.0412(13) 0.0578(16) -0.0112(11) 0.0040(11) 0.0023(10)
C21 0.0493(14) 0.0544(16) 0.0758(19) -0.0095(13) 0.0155(13) -0.0051(11)
C22 0.0494(13) 0.0432(14) 0.0773(19) -0.0067(13) 0.0041(12) -0.0104(11)
C23 0.0543(13) 0.0397(13) 0.0559(15) -0.0178(11) -0.0047(11) -0.0058(10)
C24 0.0592(15) 0.0550(16) 0.0607(17) -0.0030(13) -0.0064(13) -0.0032(12)
C25 0.0513(14) 0.0682(18) 0.0663(18) -0.0094(15) -0.0037(13) -0.0039(13)
C26 0.0672(16) 0.0545(16) 0.0546(16) -0.0196(13) 0.0082(13) -0.0128(13)
C27 0.0748(18) 0.0470(15) 0.0610(17) -0.0098(13) -0.0062(14) -0.0028(13)
C28 0.0560(14) 0.0483(15) 0.0663(18) -0.0169(13) -0.0084(13) -0.0008(12)

loop_
_atom_type_symbol
_atom_type_description
_atom_type_scat_dispersion_real
_atom_type_scat_dispersion_imag
_atom_type_scat_source
C C 0.0033 0.0016 'International Tables Vol C Tables 4.2.6.8 and 6.1.1.4'
H H 0.0000 0.0000 'International Tables Vol C Tables 4.2.6.8 and 6.1.1.4'
Cl Cl 0.1484 0.1585 'International Tables Vol C Tables 4.2.6.8 and 6.1.1.4'
N N 0.0061 0.0033 'International Tables Vol C Tables 4.2.6.8 and 6.1.1.4'
O O 0.0106 0.0060 'International Tables Vol C Tables 4.2.6.8 and 6.1.1.4'
S S 0.1246 0.1234 'International Tables Vol C Tables 4.2.6.8 and 6.1.1.4'

loop_
_geom_angle_atom_site_label_1
_geom_angle_atom_site_label_2
_geom_angle_atom_site_label_3
_geom_angle
_geom_angle_site_symmetry_1
_geom_angle_site_symmetry_3
O4 S1 O5 120.72(13) . .
O4 S1 N2 107.29(11) . .
O4 S1 C23 108.02(13) . .
O5 S1 N2 105.24(12) . .
O5 S1 C23 108.22(12) . .
N2 S1 C23 106.53(11) . .
C7 O1 C8 114.42(17) . .
C9 O3 C10 116.0(2) . .
C1 N1 H1 113.1 . .
C8 N1 H1 113.1 . .
C8 N1 C1 112.92(18) . .
S1 N2 H2 119.6 . .
C4 N2 S1 120.74(17) . .
C4 N2 H2 119.6 . .
O6 N3 C20 119.7(3) . .
O7 N3 O6 121.7(3) . .
O7 N3 C20 118.5(3) . .
N1 C1 C2 108.49(16) . .
N1 C1 C9 104.82(17) . .
N1 C1 C11 109.26(18) . .
C9 C1 C2 107.70(18) . .
C11 C1 C2 115.11(18) . .
C11 C1 C9 110.94(17) . .
C3 C2 C1 122.93(19) . .
C7 C2 C1 119.23(18) . .
C7 C2 C3 117.7(2) . .
C2 C3 H3 119.4 . .
C4 C3 C2 121.3(2) . .
C4 C3 H3 119.4 . .
C3 C4 N2 119.8(2) . .
C3 C4 C5 119.9(2) . .
C5 C4 N2 120.3(2) . .
C4 C5 H5 120.0 . .
C6 C5 C4 120.0(2) . .
C6 C5 H5 120.0 . .
C5 C6 H6 120.0 . .
C5 C6 C7 120.0(2) . .
C7 C6 H6 120.0 . .
O1 C7 C2 123.6(2) . .
O1 C7 C6 115.3(2) . .
C6 C7 C2 121.0(2) . .
O1 C8 H8 108.6 . .
O1 C8 C17 108.54(18) . .
N1 C8 O1 113.6(2) . .
N1 C8 H8 108.6 . .
N1 C8 C17 108.8(2) . .
C17 C8 H8 108.6 . .
O2 C9 O3 124.6(2) . .
O2 C9 C1 123.5(2) . .
O3 C9 C1 111.84(19) . .
O3 C10 H10A 109.5 . .
O3 C10 H10B 109.5 . .
O3 C10 H10C 109.5 . .
H10A C10 H10B 109.5 . .
H10A C10 H10C 109.5 . .
H10B C10 H10C 109.5 . .
C12 C11 C1 123.4(2) . .
C12 C11 C16 118.6(2) . .
C16 C11 C1 118.0(2) . .
C11 C12 H12 119.7 . .
C11 C12 C13 120.7(2) . .
C13 C12 H12 119.7 . .
C12 C13 H13 120.2 . .
C14 C13 C12 119.6(2) . .
C14 C13 H13 120.2 . .
C13 C14 Cl1 119.3(2) . .
C13 C14 C15 120.8(2) . .
C15 C14 Cl1 119.8(2) . .
C14 C15 H15 120.2 . .
C14 C15 C16 119.5(2) . .
C16 C15 H15 120.2 . .
C11 C16 H16 119.6 . .
C15 C16 C11 120.8(2) . .
C15 C16 H16 119.6 . .
C18 C17 C8 117.1(2) . .
C18 C17 C22 119.7(2) . .
C22 C17 C8 123.0(2) . .
C17 C18 H18 119.6 . .
C19 C18 C17 120.8(2) . .
C19 C18 H18 119.6 . .
C18 C19 H19 120.9 . .
C18 C19 C20 118.2(2) . .
C20 C19 H19 120.9 . .
C19 C20 N3 118.6(2) . .
C21 C20 N3 119.0(2) . .
C21 C20 C19 122.4(2) . .
C20 C21 H21 120.6 . .
C20 C21 C22 118.8(2) . .
C22 C21 H21 120.6 . .
C17 C22 C21 120.1(2) . .
C17 C22 H22 120.0 . .
C21 C22 H22 120.0 . .
C24 C23 S1 119.8(2) . .
C28 C23 S1 120.0(2) . .
C28 C23 C24 120.1(3) . .
C23 C24 H24 119.8 . .
C25 C24 C23 120.5(3) . .
C25 C24 H24 119.8 . .
C24 C25 H25 120.6 . .
C26 C25 C24 118.8(3) . .
C26 C25 H25 120.6 . .
C25 C26 Cl2 119.1(2) . .
C25 C26 C27 121.5(3) . .
C27 C26 Cl2 119.4(2) . .
C26 C27 H27 120.2 . .
C28 C27 C26 119.6(3) . .
C28 C27 H27 120.2 . .
C23 C28 H28 120.3 . .
C27 C28 C23 119.5(2) . .
C27 C28 H28 120.3 . .

loop_
_geom_bond_atom_site_label_1
_geom_bond_atom_site_label_2
_geom_bond_distance
_geom_bond_site_symmetry_2
Cl1 C14 1.743(3) .
Cl2 C26 1.736(3) .
S1 O4 1.422(2) .
S1 O5 1.429(2) .
S1 N2 1.635(2) .
S1 C23 1.760(3) .
O1 C7 1.374(3) .
O1 C8 1.435(3) .
O2 C9 1.196(3) .
O3 C9 1.321(3) .
O3 C10 1.455(3) .
O6 N3 1.206(3) .
O7 N3 1.187(4) .
N1 H1 0.8598 .
N1 C1 1.468(3) .
N1 C8 1.411(3) .
N2 H2 0.8600 .
N2 C4 1.444(3) .
N3 C20 1.461(3) .
C1 C2 1.537(3) .
C1 C9 1.534(3) .
C1 C11 1.532(3) .
C2 C3 1.400(3) .
C2 C7 1.396(3) .
C3 H3 0.9300 .
C3 C4 1.381(3) .
C4 C5 1.386(3) .
C5 H5 0.9300 .
C5 C6 1.377(3) .
C6 H6 0.9300 .
C6 C7 1.390(3) .
C8 H8 0.9800 .
C8 C17 1.520(3) .
C10 H10A 0.9600 .
C10 H10B 0.9600 .
C10 H10C 0.9600 .
C11 C12 1.373(3) .
C11 C16 1.391(3) .
C12 H12 0.9300 .
C12 C13 1.389(4) .
C13 H13 0.9300 .
C13 C14 1.367(4) .
C14 C15 1.368(4) .
C15 H15 0.9300 .
C15 C16 1.379(4) .
C16 H16 0.9300 .
C17 C18 1.380(3) .
C17 C22 1.380(3) .
C18 H18 0.9300 .
C18 C19 1.376(3) .
C19 H19 0.9300 .
C19 C20 1.378(3) .
C20 C21 1.364(4) .
C21 H21 0.9300 .
C21 C22 1.388(4) .
C22 H22 0.9300 .
C23 C24 1.384(4) .
C23 C28 1.381(4) .
C24 H24 0.9300 .
C24 C25 1.376(4) .
C25 H25 0.9300 .
C25 C26 1.369(4) .
C26 C27 1.379(4) .
C27 H27 0.9300 .
C27 C28 1.376(4) .
C28 H28 0.9300 .

loop_
_geom_torsion_atom_site_label_1
_geom_torsion_atom_site_label_2
_geom_torsion_atom_site_label_3
_geom_torsion_atom_site_label_4
_geom_torsion
_geom_torsion_site_symmetry_1
_geom_torsion_site_symmetry_2
_geom_torsion_site_symmetry_3
_geom_torsion_site_symmetry_4
Cl1 C14 C15 C16 -176.8(2) . . . .
Cl2 C26 C27 C28 177.8(2) . . . .
S1 N2 C4 C3 107.1(2) . . . .
S1 N2 C4 C5 -75.2(3) . . . .
S1 C23 C24 C25 174.4(2) . . . .
S1 C23 C28 C27 -175.2(2) . . . .
O1 C8 C17 C18 163.6(2) . . . .
O1 C8 C17 C22 -20.6(3) . . . .
O4 S1 N2 C4 50.6(2) . . . .
O4 S1 C23 C24 154.5(2) . . . .
O4 S1 C23 C28 -28.9(2) . . . .
O5 S1 N2 C4 -179.69(18) . . . .
O5 S1 C23 C24 22.3(2) . . . .
O5 S1 C23 C28 -161.1(2) . . . .
O6 N3 C20 C19 -173.6(3) . . . .
O6 N3 C20 C21 3.8(5) . . . .
O7 N3 C20 C19 2.6(5) . . . .
O7 N3 C20 C21 179.9(4) . . . .
N1 C1 C2 C3 158.7(2) . . . .
N1 C1 C2 C7 -17.4(3) . . . .
N1 C1 C9 O2 -24.4(3) . . . .
N1 C1 C9 O3 157.54(18) . . . .
N1 C1 C11 C12 139.0(2) . . . .
N1 C1 C11 C16 -41.3(3) . . . .
N1 C8 C17 C18 -72.3(3) . . . .
N1 C8 C17 C22 103.5(3) . . . .
N2 S1 C23 C24 -90.5(2) . . . .
N2 S1 C23 C28 86.1(2) . . . .
N2 C4 C5 C6 -177.1(2) . . . .
N3 C20 C21 C22 -178.3(3) . . . .
C1 N1 C8 O1 -63.2(3) . . . .
C1 N1 C8 C17 175.79(19) . . . .
C1 C2 C3 C4 -175.7(2) . . . .
C1 C2 C7 O1 -1.6(3) . . . .
C1 C2 C7 C6 177.4(2) . . . .
C1 C11 C12 C13 -179.2(2) . . . .
C1 C11 C16 C15 178.8(2) . . . .
C2 C1 C9 O2 91.0(2) . . . .
C2 C1 C9 O3 -87.1(2) . . . .
C2 C1 C11 C12 16.7(3) . . . .
C2 C1 C11 C16 -163.6(2) . . . .
C2 C3 C4 N2 176.4(2) . . . .
C2 C3 C4 C5 -1.3(4) . . . .
C3 C2 C7 O1 -177.8(2) . . . .
C3 C2 C7 C6 1.1(4) . . . .
C3 C4 C5 C6 0.6(4) . . . .
C4 C5 C6 C7 0.9(4) . . . .
C5 C6 C7 O1 177.2(2) . . . .
C5 C6 C7 C2 -1.8(4) . . . .
C7 O1 C8 N1 41.0(3) . . . .
C7 O1 C8 C17 162.2(2) . . . .
C7 C2 C3 C4 0.5(3) . . . .
C8 O1 C7 C2 -9.3(3) . . . .
C8 O1 C7 C6 171.8(2) . . . .
C8 N1 C1 C2 48.3(3) . . . .
C8 N1 C1 C9 163.12(18) . . . .
C8 N1 C1 C11 -77.9(2) . . . .
C8 C17 C18 C19 174.3(2) . . . .
C8 C17 C22 C21 -174.5(3) . . . .
C9 C1 C2 C3 45.8(3) . . . .
C9 C1 C2 C7 -130.3(2) . . . .
C9 C1 C11 C12 -105.9(2) . . . .
C9 C1 C11 C16 73.8(2) . . . .
C10 O3 C9 O2 -1.9(4) . . . .
C10 O3 C9 C1 176.2(2) . . . .
C11 C1 C2 C3 -78.5(3) . . . .
C11 C1 C2 C7 105.4(2) . . . .
C11 C1 C9 O2 -142.2(2) . . . .
C11 C1 C9 O3 39.7(2) . . . .
C11 C12 C13 C14 0.0(4) . . . .
C12 C11 C16 C15 -1.4(4) . . . .
C12 C13 C14 Cl1 176.5(2) . . . .
C12 C13 C14 C15 -0.7(4) . . . .
C13 C14 C15 C16 0.4(4) . . . .
C14 C15 C16 C11 0.7(4) . . . .
C16 C11 C12 C13 1.1(4) . . . .
C17 C18 C19 C20 0.8(4) . . . .
C18 C17 C22 C21 1.2(4) . . . .
C18 C19 C20 N3 177.8(3) . . . .
C18 C19 C20 C21 0.6(4) . . . .
C19 C20 C21 C22 -1.1(4) . . . .
C20 C21 C22 C17 0.2(4) . . . .
C22 C17 C18 C19 -1.7(4) . . . .
C23 S1 N2 C4 -64.9(2) . . . .
C23 C24 C25 C26 0.8(4) . . . .
C24 C23 C28 C27 1.4(4) . . . .
C24 C25 C26 Cl2 -178.6(2) . . . .
C24 C25 C26 C27 1.3(4) . . . .
C25 C26 C27 C28 -2.1(4) . . . .
C26 C27 C28 C23 0.7(4) . . . .
C28 C23 C24 C25 -2.2(4) . . . .
